data_2012421
loop_
_publ_author_name
'Jeyabharathi, A.'
'Ponnuswamy, M. N.'
'Nanjundan, S.'
'Fun, Hoong-Kun'
'Suchada Chantrapromma'
'Usman, Anwar'
'Razak, Ibrahim Abdul'

_publ_section_title
;
 4-[3-(3,4-Dimethoxyphenyl)prop-2-enoyl]phenyl methacrylate and
 4-[3-(2-bromophenyl)prop-2-enoyl]phenyl methacrylate
;
_journal_issue 1
_journal_name_full 'Acta Crystallographica Section C'
_journal_page_first o26
_journal_page_last o28
_journal_paper_doi 10.1107/S0108270101018273
_journal_volume 58
_journal_year 2002
_chemical_formula_iupac 'C19 H15 Br O3'
_chemical_formula_moiety 'C19 H15 Br O3'
_chemical_formula_sum 'C19 H15 Br O3'
_chemical_formula_weight 371.22
_chemical_name_systematic
;
4-[3-(2-bromophenyl)prop-2-enoyl]phenyl methacrylate
;
_space_group_IT_number 2
_symmetry_cell_setting triclinic
_symmetry_space_group_name_Hall '-P 1'
_symmetry_space_group_name_H-M 'P -1'
_atom_sites_solution_hydrogens geom
_atom_sites_solution_primary direct
_atom_sites_solution_secondary difmap
_audit_creation_method SHELXL-97
_cell_angle_alpha 96.2270(10)
_cell_angle_beta 98.4280(10)
_cell_angle_gamma 108.7630(10)
_cell_formula_units_Z 2
_cell_length_a 7.5272(3)
_cell_length_b 10.1940(4)
_cell_length_c 11.5780(4)
_cell_measurement_reflns_used 4174
_cell_measurement_temperature 293(2)
_cell_measurement_theta_max 29.54
_cell_measurement_theta_min 1.80
_cell_volume 820.55(5)
_computing_cell_refinement 'SAINT (Siemens, 1996)'
_computing_data_collection 'SMART (Siemens, 1996)'
_computing_data_reduction SAINT
_computing_molecular_graphics SHELXTL
_computing_publication_material
;
SHELXTL, PARST (Nardelli, 1995) and PLATON (Spek, 1990)
;
_computing_structure_refinement 'SHELXTL (Sheldrick, 1997)'
_computing_structure_solution 'SHELXTL (Sheldrick, 1997)'
_diffrn_ambient_temperature 293(2)
_diffrn_detector_area_resol_mean 8.33
_diffrn_measured_fraction_theta_full .984
_diffrn_measured_fraction_theta_max .984
_diffrn_measurement_device_type 'Siemens SMART CCD area-detector'
_diffrn_measurement_method \w
_diffrn_radiation_monochromator graphite
_diffrn_radiation_source 'fine-focus sealed tube'
_diffrn_radiation_type MoK\a
_diffrn_radiation_wavelength .71073
_diffrn_reflns_av_R_equivalents .0518
_diffrn_reflns_av_sigmaI/netI .0800
_diffrn_reflns_limit_h_max 8
_diffrn_reflns_limit_h_min -8
_diffrn_reflns_limit_k_max 8
_diffrn_reflns_limit_k_min -12
_diffrn_reflns_limit_l_max 13
_diffrn_reflns_limit_l_min -13
_diffrn_reflns_number 4721
_diffrn_reflns_theta_full 25.00
_diffrn_reflns_theta_max 25.00
_diffrn_reflns_theta_min 1.80
_diffrn_standards_decay_% <0.1
_diffrn_standards_number 0
_exptl_absorpt_coefficient_mu 2.517
_exptl_absorpt_correction_T_max .7522
_exptl_absorpt_correction_T_min .4039
_exptl_absorpt_correction_type empirical
_exptl_absorpt_process_details '(SADABS; Sheldrick, 1996)'
_exptl_crystal_colour 'light yellow'
_exptl_crystal_density_diffrn 1.502
_exptl_crystal_density_method 'not measured'
_exptl_crystal_description block
_exptl_crystal_F_000 376
_exptl_crystal_size_max .44
_exptl_crystal_size_mid .32
_exptl_crystal_size_min .12
_refine_diff_density_max .575
_refine_diff_density_min -1.075
_refine_ls_extinction_method none
_refine_ls_goodness_of_fit_ref .992
_refine_ls_hydrogen_treatment constr
_refine_ls_matrix_type full
_refine_ls_number_parameters 209
_refine_ls_number_reflns 2840
_refine_ls_number_restraints 2
_refine_ls_restrained_S_all 1.000
_refine_ls_R_factor_all .0629
_refine_ls_R_factor_gt .0560
_refine_ls_shift/su_max <0.001
_refine_ls_shift/su_mean .000
_refine_ls_structure_factor_coef Fsqd
_refine_ls_weighting_details 'calc w = 1/[\s^2^(Fo^2^)+(0.0895P)^2^] where P = (Fo^2^+2Fc^2^)/3'
_refine_ls_weighting_scheme calc
_refine_ls_wR_factor_gt .1414
_refine_ls_wR_factor_ref .1455
_reflns_number_gt 2355
_reflns_number_total 2840
_reflns_threshold_expression I>2\s(I)
_cod_data_source_file da1204.cif
_cod_data_source_block II
_cod_original_cell_volume 820.54(5)
_cod_database_code 2012421
_cod_database_fobs_code 2012421

loop_
_symmetry_equiv_pos_as_xyz
'x, y, z'
'-x, -y, -z'

loop_
_atom_site_label
_atom_site_fract_x
_atom_site_fract_y
_atom_site_fract_z
_atom_site_U_iso_or_equiv
_atom_site_adp_type
_atom_site_calc_flag
_atom_site_refinement_flags
_atom_site_occupancy
_atom_site_disorder_assembly
_atom_site_disorder_group
_atom_site_type_symbol
Br1 -.40576(6) -.15977(4) -.03665(4) .0564(2) Uani d . 1 . . Br
O1 .2418(4) -.0783(4) .1754(3) .0716(10) Uani d . 1 . . O
O2 .8047(4) -.1698(4) .5954(3) .0610(8) Uani d . 1 . . O
O3 .8349(5) -.3662(4) .5073(3) .0698(9) Uani d . 1 . . O
C1 -.4797(5) -.2994(4) .0605(3) .0404(8) Uani d . 1 . . C
C2 -.6723(6) -.3763(5) .0457(4) .0533(10) Uani d . 1 . . C
H2A -.7599 -.3597 -.0112 .064 Uiso calc R 1 . . H
C3 -.7355(6) -.4774(5) .1147(4) .0575(11) Uani d . 1 . . C
H3A -.8648 -.5300 .1038 .069 Uiso calc R 1 . . H
C4 -.6045(6) -.4998(5) .2003(4) .0559(11) Uani d . 1 . . C
H4A -.6457 -.5674 .2476 .067 Uiso calc R 1 . . H
C5 -.4135(6) -.4222(4) .2153(3) .0458(9) Uani d . 1 . . C
H5A -.3276 -.4378 .2740 .055 Uiso calc R 1 . . H
C6 -.3438(5) -.3211(4) .1458(3) .0378(8) Uani d . 1 . . C
C7 -.1388(5) -.2422(4) .1599(3) .0416(8) Uani d . 1 . . C
H7A -.1024 -.1881 .1020 .050 Uiso calc R 1 . . H
C8 -.0002(5) -.2395(4) .2455(3) .0459(9) Uani d . 1 . . C
H8A -.0300 -.2907 .3061 .055 Uiso calc R 1 . . H
C9 .2024(5) -.1559(4) .2467(4) .0436(9) Uani d . 1 . . C
C10 .3567(5) -.1671(4) .3382(3) .0384(8) Uani d . 1 . . C
C11 .3250(6) -.2649(4) .4151(3) .0472(9) Uani d . 1 . . C
H11A .2020 -.3271 .4112 .057 Uiso calc R 1 . . H
C12 .4750(6) -.2705(5) .4973(4) .0548(10) Uani d . 1 . . C
H12A .4539 -.3372 .5472 .066 Uiso calc R 1 . . H
C13 .6548(5) -.1763(4) .5039(3) .0455(9) Uani d . 1 . . C
C14 .6911(6) -.0798(5) .4292(4) .0526(10) Uani d . 1 . . C
H14A .8146 -.0177 .4345 .063 Uiso calc R 1 . . H
C15 .5430(5) -.0756(4) .3463(4) .0501(10) Uani d . 1 . . C
H15A .5674 -.0107 .2948 .060 Uiso calc R 1 . . H
C16 .8803(5) -.2743(4) .5912(3) .0424(9) Uani d . 1 . . C
C17 1.0245(5) -.2530(4) .7005(3) .0445(9) Uani d D 1 . . C
C18 1.0487(7) -.1542(5) .7963(4) .0649(13) Uani d D 1 . . C
H18A 1.1360 -.1466 .8646 .078 Uiso calc R 1 . . H
H18C .9780 -.0943 .7933 .078 Uiso calc R 1 . . H
C19 1.1292(7) -.3521(5) .6967(4) .0631(12) Uani d D 1 . . C
H19A 1.2521 -.3104 .7482 .095 Uiso calc R 1 . . H
H19B 1.1461 -.3741 .6172 .095 Uiso calc R 1 . . H
H19C 1.0581 -.4367 .7222 .095 Uiso calc R 1 . . H

loop_
_atom_site_aniso_label
_atom_site_aniso_U_11
_atom_site_aniso_U_22
_atom_site_aniso_U_33
_atom_site_aniso_U_12
_atom_site_aniso_U_13
_atom_site_aniso_U_23
Br1 .0533(3) .0556(3) .0546(3) .0156(2) -.0086(2) .0209(2)
O1 .0464(18) .086(2) .089(2) .0188(17) .0099(17) .057(2)
O2 .0484(17) .065(2) .0609(18) .0271(15) -.0204(14) -.0057(15)
O3 .078(2) .084(2) .0485(17) .0455(19) -.0129(15) -.0075(16)
C1 .041(2) .042(2) .0356(18) .0154(16) -.0013(16) .0040(15)
C2 .039(2) .068(3) .046(2) .017(2) -.0062(17) .0045(19)
C3 .038(2) .070(3) .052(2) .006(2) .0011(19) .007(2)
C4 .049(3) .061(3) .053(2) .010(2) .011(2) .014(2)
C5 .043(2) .051(2) .044(2) .0174(18) .0034(17) .0136(17)
C6 .0357(19) .040(2) .0367(18) .0158(16) .0009(15) .0028(14)
C7 .036(2) .045(2) .046(2) .0169(17) .0038(16) .0141(16)
C8 .0336(19) .057(2) .048(2) .0141(17) .0045(17) .0190(17)
C9 .038(2) .049(2) .049(2) .0206(18) .0060(17) .0143(17)
C10 .0318(18) .040(2) .044(2) .0152(15) .0027(16) .0059(15)
C11 .0347(19) .054(2) .051(2) .0133(17) -.0001(17) .0174(18)
C12 .047(2) .064(3) .053(2) .020(2) -.0016(19) .020(2)
C13 .039(2) .051(2) .043(2) .0211(18) -.0087(17) .0000(17)
C14 .031(2) .052(3) .066(3) .0085(18) -.0025(19) .008(2)
C15 .038(2) .050(2) .060(2) .0118(18) .0071(19) .0163(18)
C16 .0311(18) .049(2) .046(2) .0106(16) .0043(16) .0163(17)
C17 .0332(19) .052(2) .042(2) .0053(17) .0003(16) .0166(17)
C18 .064(3) .067(3) .054(3) .026(2) -.017(2) -.001(2)
C19 .059(3) .079(3) .056(3) .036(2) -.003(2) .013(2)

loop_
_atom_type_symbol
_atom_type_description
_atom_type_scat_dispersion_real
_atom_type_scat_dispersion_imag
_atom_type_scat_source
C C .0033 .0016 'International Tables Vol C Tables 4.2.6.8 and 6.1.1.4'
H H .0000 .0000 'International Tables Vol C Tables 4.2.6.8 and 6.1.1.4'
O O .0106 .0060 'International Tables Vol C Tables 4.2.6.8 and 6.1.1.4'
Br Br -.2901 2.4595 'International Tables Vol C Tables 4.2.6.8 and 6.1.1.4'

loop_
_geom_angle_atom_site_label_1
_geom_angle_atom_site_label_2
_geom_angle_atom_site_label_3
_geom_angle
_geom_angle_publ_flag
C16 O2 C13 119.2(3) ?
C2 C1 C6 121.3(4) ?
C2 C1 Br1 117.6(3) ?
C6 C1 Br1 121.0(3) ?
C3 C2 C1 120.5(4) ?
C3 C2 H2A 119.8 ?
C1 C2 H2A 119.8 ?
C2 C3 C4 119.3(4) ?
C2 C3 H3A 120.3 ?
C4 C3 H3A 120.3 ?
C5 C4 C3 119.9(4) ?
C5 C4 H4A 120.0 ?
C3 C4 H4A 120.0 ?
C4 C5 C6 122.4(4) ?
C4 C5 H5A 118.8 ?
C6 C5 H5A 118.8 ?
C5 C6 C1 116.6(3) ?
C5 C6 C7 121.9(3) ?
C1 C6 C7 121.5(3) ?
C8 C7 C6 127.3(4) ?
C8 C7 H7A 116.3 ?
C6 C7 H7A 116.3 ?
C7 C8 C9 121.1(4) ?
C7 C8 H8A 119.4 ?
C9 C8 H8A 119.4 ?
O1 C9 C8 120.3(4) ?
O1 C9 C10 120.3(4) ?
C8 C9 C10 119.4(3) ?
C11 C10 C15 118.2(4) ?
C11 C10 C9 123.6(3) yes
C15 C10 C9 118.2(4) yes
C12 C11 C10 120.7(4) ?
C12 C11 H11A 119.7 ?
C10 C11 H11A 119.7 ?
C13 C12 C11 119.1(4) ?
C13 C12 H12A 120.5 ?
C11 C12 H12A 120.5 ?
C14 C13 C12 121.7(4) ?
C14 C13 O2 118.2(4) ?
C12 C13 O2 119.9(4) ?
C13 C14 C15 119.3(4) ?
C13 C14 H14A 120.4 ?
C15 C14 H14A 120.4 ?
C14 C15 C10 121.0(4) ?
C14 C15 H15A 119.5 ?
C10 C15 H15A 119.5 ?
O3 C16 O2 122.1(4) ?
O3 C16 C17 127.4(4) ?
O2 C16 C17 110.4(3) ?
C18 C17 C19 124.0(4) ?
C18 C17 C16 122.2(3) ?
C19 C17 C16 113.7(3) ?
C17 C18 H18A 120.0 ?
C17 C18 H18C 120.0 ?
H18A C18 H18C 120.0 ?
C17 C19 H19A 109.5 ?
C17 C19 H19B 109.5 ?
H19A C19 H19B 109.5 ?
C17 C19 H19C 109.5 ?
H19A C19 H19C 109.5 ?
H19B C19 H19C 109.5 ?

loop_
_geom_bond_atom_site_label_1
_geom_bond_atom_site_label_2
_geom_bond_site_symmetry_2
_geom_bond_distance
_geom_bond_publ_flag
Br1 C1 . 1.903(4) yes
O1 C9 . 1.207(5) yes
O2 C16 . 1.359(5) yes
O2 C13 . 1.410(5) yes
O3 C16 . 1.199(5) yes
C1 C2 . 1.383(6) ?
C1 C6 . 1.403(5) ?
C2 C3 . 1.379(7) ?
C2 H2A . .9300 ?
C3 C4 . 1.383(6) ?
C3 H3A . .9300 ?
C4 C5 . 1.375(6) ?
C4 H4A . .9300 ?
C5 C6 . 1.393(5) ?
C5 H5A . .9300 ?
C6 C7 . 1.468(5) ?
C7 C8 . 1.320(5) yes
C7 H7A . .9300 ?
C8 C9 . 1.486(5) ?
C8 H8A . .9300 ?
C9 C10 . 1.495(5) ?
C10 C11 . 1.395(5) ?
C10 C15 . 1.395(5) ?
C11 C12 . 1.386(6) ?
C11 H11A . .9300 ?
C12 C13 . 1.370(6) ?
C12 H12A . .9300 ?
C13 C14 . 1.368(6) ?
C14 C15 . 1.376(6) ?
C14 H14A . .9300 ?
C15 H15A . .9300 ?
C16 C17 . 1.487(5) ?
C17 C18 . 1.363(4) ?
C17 C19 . 1.469(4) ?
C18 H18A . .9300 ?
C18 H18C . .9300 ?
C19 H19A . .9600 ?
C19 H19B . .9600 ?
C19 H19C . .9600 ?

loop_
_geom_hbond_atom_site_label_D
_geom_hbond_atom_site_label_H
_geom_hbond_atom_site_label_A
_geom_hbond_site_symmetry_A
_geom_hbond_distance_DH
_geom_hbond_distance_HA
_geom_hbond_distance_DA
_geom_hbond_angle_DHA
_geom_hbond_publ_flag
C7 H7A Br1 1_555 .93 2.7064 3.175(4) 112 yes
C7 H7A O1 1_555 .93 2.4434 2.781(5) 101 yes
C18 H18C O2 1_555 .93 2.3747 2.700(6) 100 yes

loop_
_geom_torsion_atom_site_label_1
_geom_torsion_atom_site_label_2
_geom_torsion_atom_site_label_3
_geom_torsion_atom_site_label_4
_geom_torsion
_geom_torsion_publ_flag
C6 C1 C2 C3 -.3(6) ?
Br1 C1 C2 C3 -178.9(3) ?
C1 C2 C3 C4 1.0(7) ?
C2 C3 C4 C5 -.4(7) ?
C3 C4 C5 C6 -.9(6) ?
C4 C5 C6 C1 1.5(5) ?
C4 C5 C6 C7 -177.9(4) ?
C2 C1 C6 C5 -.9(5) ?
Br1 C1 C6 C5 177.7(3) ?
C2 C1 C6 C7 178.5(4) ?
Br1 C1 C6 C7 -3.0(5) ?
C5 C6 C7 C8 -10.1(6) ?
C1 C6 C7 C8 170.6(4) yes
C6 C7 C8 C9 178.9(3) yes
C7 C8 C9 O1 7.2(6) yes
C7 C8 C9 C10 -173.8(4) yes
O1 C9 C10 C11 -172.9(4) ?
C8 C9 C10 C11 8.1(6) yes
O1 C9 C10 C15 6.5(6) ?
C8 C9 C10 C15 -172.5(3) ?
C15 C10 C11 C12 .1(6) ?
C9 C10 C11 C12 179.5(4) ?
C10 C11 C12 C13 1.5(6) ?
C11 C12 C13 C14 -2.0(6) ?
C11 C12 C13 O2 172.8(3) ?
C16 O2 C13 C14 -111.7(4) ?
C16 O2 C13 C12 73.3(5) ?
C12 C13 C14 C15 .9(6) ?
O2 C13 C14 C15 -174.0(3) ?
C13 C14 C15 C10 .7(6) ?
C11 C10 C15 C14 -1.1(6) ?
C9 C10 C15 C14 179.4(4) ?
C13 O2 C16 O3 6.3(6) ?
C13 O2 C16 C17 -175.3(3) ?
O3 C16 C17 C18 -172.2(5) ?
O2 C16 C17 C18 9.6(6) ?
O3 C16 C17 C19 5.1(6) ?
O2 C16 C17 C19 -173.1(4) ?

loop_
_cod_related_entry_id
_cod_related_entry_database
_cod_related_entry_code
1 ChemSpider 30652336
